data_4064503
loop_
_publ_author_name
'Arii, Hidekazu'
'Nakadate, Fumiya'
'Mochida, Kunio'
'Kawashima, Takayuki'

_publ_section_title
;
 Lewis Base Complexes of an Enantiomeric Germanium(II) Cation Bearing a
 Bis(oxazoline) Ligand
;
_journal_issue 17
_journal_name_full Organometallics
_journal_page_first 4471
_journal_paper_doi 10.1021/om200149a
_journal_volume 30
_journal_year 2011
_chemical_absolute_configuration rmad
_chemical_formula_sum 'C24 H27 F6 Ge N2 O3 Sb'
_chemical_formula_weight 699.82
_chemical_name_systematic
; 
 ? 
;
_space_group_IT_number 92
_symmetry_cell_setting tetragonal
_symmetry_space_group_name_Hall 'P 4abw 2nw'
_symmetry_space_group_name_H-M 'P 41 21 2'
_atom_sites_solution_hydrogens geom
_atom_sites_solution_primary direct
_atom_sites_solution_secondary difmap
_audit_creation_method SHELXL-97
_cell_angle_alpha 90.00
_cell_angle_beta 90.00
_cell_angle_gamma 90.00
_cell_formula_units_Z 8
_cell_length_a 15.0177(11)
_cell_length_b 15.0177(11)
_cell_length_c 23.3884(17)
_cell_measurement_reflns_used 9448
_cell_measurement_temperature 123
_cell_measurement_theta_max 27.44
_cell_measurement_theta_min 2.21
_cell_volume 5274.8(7)
_computing_cell_refinement 'APEX2 (Bruker AXS, 2006)'
_computing_data_collection 'APEX2 (Bruker AXS, 2006)'
_computing_data_reduction 'SAINT (Bruker AXS, 2004)'
_computing_molecular_graphics 'XSHEL (Bruker AXS,2002)'
_computing_publication_material 'XCIF (Bruker AXS, 2001)'
_computing_structure_refinement 'SHELXL-97 (Sheldrick, 1997)'
_computing_structure_solution 'SHELXS-97 (Sheldrick, 1997)'
_diffrn_ambient_temperature 123
_diffrn_detector_area_resol_mean 8.333
_diffrn_measured_fraction_theta_full 0.999
_diffrn_measured_fraction_theta_max 0.999
_diffrn_measurement_device_type 'Bruker APEXII CCD area detector'
_diffrn_measurement_method 'phi and omega scans'
_diffrn_radiation_monochromator 'Bruker Helios multilayer confocal mirror'
_diffrn_radiation_source 'Bruker TXS fine-focus rotating anode'
_diffrn_radiation_type MoK\a
_diffrn_radiation_wavelength 0.71073
_diffrn_reflns_av_R_equivalents 0.0394
_diffrn_reflns_av_sigmaI/netI 0.0344
_diffrn_reflns_limit_h_max 19
_diffrn_reflns_limit_h_min -9
_diffrn_reflns_limit_k_max 19
_diffrn_reflns_limit_k_min -19
_diffrn_reflns_limit_l_max 29
_diffrn_reflns_limit_l_min -30
_diffrn_reflns_number 29802
_diffrn_reflns_theta_full 27.50
_diffrn_reflns_theta_max 27.50
_diffrn_reflns_theta_min 1.61
_exptl_absorpt_coefficient_mu 2.235
_exptl_absorpt_correction_T_max 0.8074
_exptl_absorpt_correction_T_min 0.7304
_exptl_absorpt_correction_type empirical
_exptl_absorpt_process_details
;
SADABS Sheldrick 1996
;
_exptl_crystal_colour colorless
_exptl_crystal_density_diffrn 1.762
_exptl_crystal_density_method 'not measured'
_exptl_crystal_description prism
_exptl_crystal_F_000 2768
_exptl_crystal_size_max 0.15
_exptl_crystal_size_mid 0.10
_exptl_crystal_size_min 0.10
_refine_diff_density_max 0.549
_refine_diff_density_min -0.464
_refine_diff_density_rms 0.063
_refine_ls_abs_structure_details 'Flack H D (1983), Acta Cryst. A39, 876-881'
_refine_ls_abs_structure_Flack 0.003(10)
_refine_ls_extinction_method none
_refine_ls_goodness_of_fit_ref 1.026
_refine_ls_hydrogen_treatment constr
_refine_ls_matrix_type full
_refine_ls_number_parameters 337
_refine_ls_number_reflns 6055
_refine_ls_number_restraints 0
_refine_ls_restrained_S_all 1.026
_refine_ls_R_factor_all 0.0316
_refine_ls_R_factor_gt 0.0257
_refine_ls_shift/su_max 0.002
_refine_ls_shift/su_mean 0.000
_refine_ls_structure_factor_coef Fsqd
_refine_ls_weighting_details 'calc w=1/[\s^2^(Fo^2^)+(0.0242P)^2^+1.2606P] where P=(Fo^2^+2Fc^2^)/3'
_refine_ls_weighting_scheme calc
_refine_ls_wR_factor_gt 0.0540
_refine_ls_wR_factor_ref 0.0561
_reflns_number_gt 5503
_reflns_number_total 6055
_reflns_threshold_expression >2sigma(I)
_cod_data_source_file om200149a_si_001.cif
_cod_data_source_block germylene2
_cod_depositor_comments
;
The following automatic conversions were performed:

'_symmetry_cell_setting' value 'Tetragonal' changed to 'tetragonal'
according to /home/saulius/struct/CIF-dictionaries/cif_core.dic
dictionary named 'cif_core.dic' version 2.4.1 from 2010-06-29.

Automatic conversion script
Id: cif_fix_values 1715 2011-07-08 13:25:40Z adriana 
;
_cod_original_sg_symbol_H-M 'P4(1)2(1)2 '
_cod_database_code 4064503

loop_
_symmetry_equiv_pos_as_xyz
'x, y, z'
'-x, -y, z+1/2'
'-y+1/2, x+1/2, z+1/4'
'y+1/2, -x+1/2, z+3/4'
'-x+1/2, y+1/2, -z+1/4'
'x+1/2, -y+1/2, -z+3/4'
'y, x, -z'
'-y, -x, -z+1/2'

loop_
_atom_site_label
_atom_site_type_symbol
_atom_site_fract_x
_atom_site_fract_y
_atom_site_fract_z
_atom_site_U_iso_or_equiv
_atom_site_adp_type
_atom_site_occupancy
_atom_site_symmetry_multiplicity
_atom_site_calc_flag
_atom_site_refinement_flags
Ge1 Ge 0.34370(2) 0.74497(2) 0.100213(12) 0.02130(7) Uani 1 1 d .
O1 O 0.27131(13) 0.49355(13) 0.15246(8) 0.0245(4) Uani 1 1 d .
O2 O 0.56056(13) 0.61361(13) 0.16647(9) 0.0268(5) Uani 1 1 d .
O3 O 0.39818(15) 0.70026(13) 0.02029(8) 0.0274(5) Uani 1 1 d .
N1 N 0.29168(16) 0.63099(15) 0.11877(9) 0.0193(5) Uani 1 1 d .
N2 N 0.45120(16) 0.70445(16) 0.13660(11) 0.0223(5) Uani 1 1 d .
C1 C 0.41757(19) 0.54943(18) 0.15990(12) 0.0209(6) Uani 1 1 d .
C2 C 0.4496(2) 0.4607(2) 0.18167(12) 0.0280(6) Uani 1 1 d .
H2A H 0.5142 0.4630 0.1876 0.042 Uiso 1 1 calc R
H2B H 0.4355 0.4143 0.1536 0.042 Uiso 1 1 calc R
H2C H 0.4200 0.4471 0.2180 0.042 Uiso 1 1 calc R
C3 C 0.3290(2) 0.56053(18) 0.14368(11) 0.0213(6) Uani 1 1 d .
C4 C 0.19420(18) 0.61493(19) 0.11269(12) 0.0216(6) Uani 1 1 d .
H4 H 0.1616 0.6444 0.1448 0.026 Uiso 1 1 calc R
C5 C 0.19129(19) 0.5135(2) 0.12037(13) 0.0246(7) Uani 1 1 d .
H5A H 0.1375 0.4953 0.1418 0.030 Uiso 1 1 calc R
H5B H 0.1917 0.4829 0.0829 0.030 Uiso 1 1 calc R
C6 C 0.15888(19) 0.64840(19) 0.05605(12) 0.0235(6) Uani 1 1 d .
C7 C 0.0930(2) 0.7127(2) 0.05517(16) 0.0334(8) Uani 1 1 d .
H7 H 0.0708 0.7364 0.0900 0.040 Uiso 1 1 calc R
C8 C 0.0591(2) 0.7426(2) 0.00338(17) 0.0418(9) Uani 1 1 d .
H8 H 0.0136 0.7866 0.0029 0.050 Uiso 1 1 calc R
C9 C 0.0914(3) 0.7088(2) -0.04737(17) 0.0446(10) Uani 1 1 d .
H9 H 0.0676 0.7289 -0.0827 0.054 Uiso 1 1 calc R
C10 C 0.1589(2) 0.6448(2) -0.04683(14) 0.0374(8) Uani 1 1 d .
H10 H 0.1819 0.6219 -0.0817 0.045 Uiso 1 1 calc R
C11 C 0.19193(19) 0.6152(2) 0.00502(13) 0.0283(7) Uani 1 1 d .
H11 H 0.2377 0.5716 0.0056 0.034 Uiso 1 1 calc R
C12 C 0.4730(2) 0.62206(19) 0.15399(11) 0.0218(6) Uani 1 1 d .
C13 C 0.53275(18) 0.7602(2) 0.13411(13) 0.0236(6) Uani 1 1 d .
H13 H 0.5515 0.7683 0.0934 0.028 Uiso 1 1 calc R
C14 C 0.6003(2) 0.7013(2) 0.16541(15) 0.0324(7) Uani 1 1 d .
H14A H 0.6578 0.7003 0.1447 0.039 Uiso 1 1 calc R
H14B H 0.6106 0.7235 0.2047 0.039 Uiso 1 1 calc R
C15 C 0.52161(17) 0.85042(18) 0.16243(11) 0.0194(6) Uani 1 1 d .
C16 C 0.55759(18) 0.92618(19) 0.13743(13) 0.0229(6) Uani 1 1 d .
H16 H 0.5844 0.9226 0.1007 0.027 Uiso 1 1 calc R
C17 C 0.5545(2) 1.0073(2) 0.16606(14) 0.0285(7) Uani 1 1 d .
H17 H 0.5796 1.0588 0.1488 0.034 Uiso 1 1 calc R
C18 C 0.5154(2) 1.0137(2) 0.21918(13) 0.0273(7) Uani 1 1 d .
H18 H 0.5147 1.0688 0.2391 0.033 Uiso 1 1 calc R
C19 C 0.4769(2) 0.9385(2) 0.24321(14) 0.0299(7) Uani 1 1 d .
H19 H 0.4477 0.9430 0.2791 0.036 Uiso 1 1 calc R
C20 C 0.4806(2) 0.8577(2) 0.21591(12) 0.0267(7) Uani 1 1 d .
H20 H 0.4551 0.8065 0.2334 0.032 Uiso 1 1 calc R
C21 C 0.4485(2) 0.6195(2) 0.00736(13) 0.0291(7) Uani 1 1 d .
H21A H 0.4223 0.5672 0.0269 0.035 Uiso 1 1 calc R
H21B H 0.5115 0.6257 0.0192 0.035 Uiso 1 1 calc R
C22 C 0.4410(3) 0.6104(2) -0.05701(14) 0.0399(9) Uani 1 1 d .
H22A H 0.4926 0.5780 -0.0731 0.048 Uiso 1 1 calc R
H22B H 0.3854 0.5793 -0.0680 0.048 Uiso 1 1 calc R
C23 C 0.4400(3) 0.7057(3) -0.07621(15) 0.0470(10) Uani 1 1 d .
H23A H 0.4130 0.7113 -0.1147 0.056 Uiso 1 1 calc R
H23B H 0.5010 0.7305 -0.0772 0.056 Uiso 1 1 calc R
C24 C 0.3840(2) 0.7521(2) -0.03175(13) 0.0337(8) Uani 1 1 d .
H24A H 0.4037 0.8144 -0.0265 0.040 Uiso 1 1 calc R
H24B H 0.3203 0.7518 -0.0428 0.040 Uiso 1 1 calc R
F1 F 0.35907(15) 0.42812(14) 0.04665(8) 0.0501(6) Uani 1 1 d .
F2 F 0.40563(15) 0.25795(15) 0.04335(9) 0.0553(6) Uani 1 1 d .
F3 F 0.23549(15) 0.30227(16) 0.04710(10) 0.0618(7) Uani 1 1 d .
F4 F 0.6804(2) 0.8367(2) 0.03434(15) 0.1062(12) Uani 1 1 d .
F5 F 0.84439(18) 0.84439(18) 0.0000 0.135(2) Uani 1 2 d S
F6 F 0.67273(19) 0.67273(19) 0.0000 0.199(4) Uani 1 2 d S
F7 F 0.7976(4) 0.7198(4) 0.06857(14) 0.189(2) Uani 1 1 d .
Sb1 Sb 0.331413(12) 0.331413(12) 0.0000 0.02078(6) Uani 1 2 d S
Sb2 Sb 0.758131(15) 0.758131(15) 0.0000 0.03159(8) Uani 1 2 d S

loop_
_atom_site_aniso_label
_atom_site_aniso_U_11
_atom_site_aniso_U_22
_atom_site_aniso_U_33
_atom_site_aniso_U_23
_atom_site_aniso_U_13
_atom_site_aniso_U_12
Ge1 0.02007(15) 0.01461(14) 0.02921(15) -0.00025(13) -0.00239(13) 0.00076(12)
O1 0.0285(12) 0.0221(10) 0.0228(10) 0.0021(9) 0.0000(9) -0.0051(9)
O2 0.0238(11) 0.0217(11) 0.0348(12) -0.0010(9) -0.0088(9) 0.0009(9)
O3 0.0319(12) 0.0233(11) 0.0270(10) 0.0083(9) 0.0031(9) 0.0073(9)
N1 0.0204(12) 0.0159(12) 0.0215(11) -0.0030(10) 0.0010(10) -0.0030(9)
N2 0.0210(13) 0.0175(12) 0.0283(13) -0.0008(10) -0.0055(11) -0.0030(10)
C1 0.0267(15) 0.0171(13) 0.0187(14) -0.0019(11) -0.0050(12) 0.0016(12)
C2 0.0361(19) 0.0217(16) 0.0263(14) 0.0030(13) -0.0086(14) 0.0014(12)
C3 0.0307(16) 0.0185(13) 0.0146(12) -0.0040(11) 0.0009(13) -0.0026(13)
C4 0.0175(14) 0.0224(15) 0.0247(15) -0.0046(12) 0.0034(12) -0.0002(11)
C5 0.0223(16) 0.0237(16) 0.0279(16) 0.0008(13) 0.0013(12) -0.0055(12)
C6 0.0176(14) 0.0226(15) 0.0304(15) 0.0000(12) -0.0045(12) -0.0076(13)
C7 0.0273(17) 0.0219(16) 0.051(2) -0.0035(15) -0.0089(16) -0.0043(14)
C8 0.0350(18) 0.0195(15) 0.071(2) 0.0054(19) -0.0222(19) -0.0056(14)
C9 0.047(2) 0.035(2) 0.051(2) 0.0149(18) -0.026(2) -0.0235(18)
C10 0.0324(18) 0.049(2) 0.0311(16) 0.0023(15) -0.0059(15) -0.0172(18)
C11 0.0217(15) 0.0338(17) 0.0293(16) 0.0016(15) -0.0010(13) -0.0061(13)
C12 0.0284(16) 0.0217(15) 0.0153(13) -0.0026(12) -0.0062(12) 0.0029(12)
C13 0.0186(14) 0.0246(15) 0.0277(15) -0.0033(13) -0.0013(12) -0.0026(13)
C14 0.0246(17) 0.0219(16) 0.051(2) -0.0037(15) -0.0044(15) 0.0026(13)
C15 0.0139(13) 0.0178(14) 0.0265(14) 0.0006(11) -0.0048(11) 0.0007(11)
C16 0.0184(14) 0.0259(16) 0.0243(15) 0.0047(12) 0.0019(12) -0.0003(12)
C17 0.0273(16) 0.0163(15) 0.0419(19) 0.0068(14) -0.0004(14) -0.0006(13)
C18 0.0290(17) 0.0202(15) 0.0328(17) -0.0051(13) -0.0090(14) 0.0069(13)
C19 0.0362(17) 0.0305(17) 0.0230(16) 0.0011(14) 0.0002(14) 0.0065(14)
C20 0.0274(16) 0.0263(17) 0.0265(15) 0.0052(13) 0.0026(13) -0.0011(13)
C21 0.0296(17) 0.0285(16) 0.0291(16) 0.0038(14) 0.0018(14) 0.0095(13)
C22 0.044(2) 0.046(2) 0.0299(17) -0.0013(16) 0.0024(16) 0.0126(18)
C23 0.054(2) 0.058(2) 0.0292(19) 0.0103(17) 0.0070(18) 0.009(2)
C24 0.0344(17) 0.0343(18) 0.0324(16) 0.0162(15) 0.0041(14) 0.0040(16)
F1 0.0656(15) 0.0447(12) 0.0401(11) -0.0240(10) -0.0019(10) -0.0111(11)
F2 0.0477(13) 0.0547(14) 0.0636(13) 0.0287(12) -0.0088(11) 0.0090(12)
F3 0.0458(13) 0.0641(15) 0.0755(15) 0.0095(13) 0.0356(12) -0.0084(12)
F4 0.101(2) 0.0648(18) 0.153(3) -0.022(2) 0.083(2) 0.0190(19)
F5 0.0524(15) 0.0524(15) 0.300(7) -0.013(3) 0.013(3) -0.013(2)
F6 0.0513(16) 0.0513(16) 0.495(13) -0.035(4) 0.035(4) -0.025(2)
F7 0.279(7) 0.225(5) 0.065(2) 0.056(3) -0.018(3) 0.103(5)
Sb1 0.02146(9) 0.02146(9) 0.01941(12) -0.00298(8) 0.00298(8) -0.00115(12)
Sb2 0.03143(10) 0.03143(10) 0.03191(15) -0.00496(10) 0.00496(10) 0.00363(14)

loop_
_atom_type_symbol
_atom_type_description
_atom_type_scat_dispersion_real
_atom_type_scat_dispersion_imag
_atom_type_scat_source
C C 0.0033 0.0016 'International Tables Vol C Tables 4.2.6.8 and 6.1.1.4'
H H 0.0000 0.0000 'International Tables Vol C Tables 4.2.6.8 and 6.1.1.4'
N N 0.0061 0.0033 'International Tables Vol C Tables 4.2.6.8 and 6.1.1.4'
O O 0.0106 0.0060 'International Tables Vol C Tables 4.2.6.8 and 6.1.1.4'
F F 0.0171 0.0103 'International Tables Vol C Tables 4.2.6.8 and 6.1.1.4'
Ge Ge 0.1547 1.8001 'International Tables Vol C Tables 4.2.6.8 and 6.1.1.4'
Sb Sb -0.5866 1.5461 'International Tables Vol C Tables 4.2.6.8 and 6.1.1.4'

loop_
_geom_angle_atom_site_label_1
_geom_angle_atom_site_label_2
_geom_angle_atom_site_label_3
_geom_angle
_geom_angle_site_symmetry_1
_geom_angle_site_symmetry_3
N2 Ge1 N1 87.69(10) . .
N2 Ge1 O3 88.08(9) . .
N1 Ge1 O3 94.16(9) . .
C3 O1 C5 107.5(2) . .
C12 O2 C14 108.2(2) . .
C24 O3 C21 110.2(2) . .
C24 O3 Ge1 120.21(17) . .
C21 O3 Ge1 129.54(17) . .
C3 N1 C4 109.1(2) . .
C3 N1 Ge1 129.2(2) . .
C4 N1 Ge1 121.29(18) . .
C12 N2 C13 109.3(2) . .
C12 N2 Ge1 129.0(2) . .
C13 N2 Ge1 119.75(19) . .
C12 C1 C3 117.0(3) . .
C12 C1 C2 122.8(3) . .
C3 C1 C2 120.2(3) . .
C1 C2 H2A 109.5 . .
C1 C2 H2B 109.5 . .
H2A C2 H2B 109.5 . .
C1 C2 H2C 109.5 . .
H2A C2 H2C 109.5 . .
H2B C2 H2C 109.5 . .
N1 C3 O1 113.0(3) . .
N1 C3 C1 128.0(3) . .
O1 C3 C1 119.0(2) . .
N1 C4 C6 112.0(2) . .
N1 C4 C5 100.2(2) . .
C6 C4 C5 115.0(2) . .
N1 C4 H4 109.8 . .
C6 C4 H4 109.8 . .
C5 C4 H4 109.8 . .
O1 C5 C4 104.1(2) . .
O1 C5 H5A 110.9 . .
C4 C5 H5A 110.9 . .
O1 C5 H5B 110.9 . .
C4 C5 H5B 110.9 . .
H5A C5 H5B 109.0 . .
C7 C6 C11 119.7(3) . .
C7 C6 C4 119.7(3) . .
C11 C6 C4 120.6(3) . .
C6 C7 C8 120.1(3) . .
C6 C7 H7 120.0 . .
C8 C7 H7 120.0 . .
C9 C8 C7 120.2(3) . .
C9 C8 H8 119.9 . .
C7 C8 H8 119.9 . .
C8 C9 C10 120.1(3) . .
C8 C9 H9 120.0 . .
C10 C9 H9 120.0 . .
C11 C10 C9 119.3(3) . .
C11 C10 H10 120.3 . .
C9 C10 H10 120.3 . .
C10 C11 C6 120.7(3) . .
C10 C11 H11 119.7 . .
C6 C11 H11 119.7 . .
N2 C12 O2 112.9(3) . .
N2 C12 C1 127.8(3) . .
O2 C12 C1 119.4(2) . .
N2 C13 C15 113.3(2) . .
N2 C13 C14 101.6(2) . .
C15 C13 C14 112.3(2) . .
N2 C13 H13 109.8 . .
C15 C13 H13 109.8 . .
C14 C13 H13 109.8 . .
O2 C14 C13 105.1(2) . .
O2 C14 H14A 110.7 . .
C13 C14 H14A 110.7 . .
O2 C14 H14B 110.7 . .
C13 C14 H14B 110.7 . .
H14A C14 H14B 108.8 . .
C16 C15 C20 119.0(3) . .
C16 C15 C13 120.3(2) . .
C20 C15 C13 120.6(3) . .
C15 C16 C17 120.1(3) . .
C15 C16 H16 119.9 . .
C17 C16 H16 119.9 . .
C18 C17 C16 120.6(3) . .
C18 C17 H17 119.7 . .
C16 C17 H17 119.7 . .
C17 C18 C19 119.1(3) . .
C17 C18 H18 120.4 . .
C19 C18 H18 120.4 . .
C20 C19 C18 121.0(3) . .
C20 C19 H19 119.5 . .
C18 C19 H19 119.5 . .
C19 C20 C15 120.2(3) . .
C19 C20 H20 119.9 . .
C15 C20 H20 119.9 . .
O3 C21 C22 104.0(2) . .
O3 C21 H21A 111.0 . .
C22 C21 H21A 111.0 . .
O3 C21 H21B 111.0 . .
C22 C21 H21B 111.0 . .
H21A C21 H21B 109.0 . .
C23 C22 C21 102.3(3) . .
C23 C22 H22A 111.3 . .
C21 C22 H22A 111.3 . .
C23 C22 H22B 111.3 . .
C21 C22 H22B 111.3 . .
H22A C22 H22B 109.2 . .
C22 C23 C24 103.9(3) . .
C22 C23 H23A 111.0 . .
C24 C23 H23A 111.0 . .
C22 C23 H23B 111.0 . .
C24 C23 H23B 111.0 . .
H23A C23 H23B 109.0 . .
O3 C24 C23 104.3(3) . .
O3 C24 H24A 110.9 . .
C23 C24 H24A 110.9 . .
O3 C24 H24B 110.9 . .
C23 C24 H24B 110.9 . .
H24A C24 H24B 108.9 . .
F1 Sb1 F1 89.73(13) . 7
F1 Sb1 F3 179.16(11) . 7
F1 Sb1 F3 90.53(10) 7 7
F1 Sb1 F3 90.53(10) . .
F1 Sb1 F3 179.16(11) 7 .
F3 Sb1 F3 89.22(16) 7 .
F1 Sb1 F2 90.55(10) . .
F1 Sb1 F2 89.11(10) 7 .
F3 Sb1 F2 90.26(11) 7 .
F3 Sb1 F2 90.09(11) . .
F1 Sb1 F2 89.11(10) . 7
F1 Sb1 F2 90.55(10) 7 7
F3 Sb1 F2 90.09(11) 7 7
F3 Sb1 F2 90.26(11) . 7
F2 Sb1 F2 179.51(15) . 7
F7 Sb2 F7 179.3(4) 7 .
F7 Sb2 F6 90.37(19) 7 .
F7 Sb2 F6 90.37(19) . .
F7 Sb2 F5 89.63(19) 7 .
F7 Sb2 F5 89.63(19) . .
F6 Sb2 F5 180.00(2) . .
F7 Sb2 F4 91.4(2) 7 7
F7 Sb2 F4 88.6(2) . 7
F6 Sb2 F4 90.29(10) . 7
F5 Sb2 F4 89.71(10) . 7
F7 Sb2 F4 88.6(2) 7 .
F7 Sb2 F4 91.4(2) . .
F6 Sb2 F4 90.29(10) . .
F5 Sb2 F4 89.71(10) . .
F4 Sb2 F4 179.4(2) 7 .

loop_
_geom_bond_atom_site_label_1
_geom_bond_atom_site_label_2
_geom_bond_distance
_geom_bond_site_symmetry_2
Ge1 N2 1.924(2) .
Ge1 N1 1.931(2) .
Ge1 O3 2.148(2) .
O1 C3 1.343(3) .
O1 C5 1.448(3) .
O2 C12 1.353(3) .
O2 C14 1.447(3) .
O3 C24 1.460(3) .
O3 C21 1.461(3) .
N1 C3 1.332(4) .
N1 C4 1.490(3) .
N2 C12 1.343(4) .
N2 C13 1.485(4) .
C1 C12 1.379(4) .
C1 C3 1.393(4) .
C1 C2 1.505(4) .
C2 H2A 0.9800 .
C2 H2B 0.9800 .
C2 H2C 0.9800 .
C4 C6 1.513(4) .
C4 C5 1.534(4) .
C4 H4 1.0000 .
C5 H5A 0.9900 .
C5 H5B 0.9900 .
C6 C7 1.383(4) .
C6 C11 1.386(4) .
C7 C8 1.389(5) .
C7 H7 0.9500 .
C8 C9 1.379(5) .
C8 H8 0.9500 .
C9 C10 1.396(5) .
C9 H9 0.9500 .
C10 C11 1.384(4) .
C10 H10 0.9500 .
C11 H11 0.9500 .
C13 C15 1.517(4) .
C13 C14 1.532(4) .
C13 H13 1.0000 .
C14 H14A 0.9900 .
C14 H14B 0.9900 .
C15 C16 1.389(4) .
C15 C20 1.399(4) .
C16 C17 1.391(4) .
C16 H16 0.9500 .
C17 C18 1.378(4) .
C17 H17 0.9500 .
C18 C19 1.387(4) .
C18 H18 0.9500 .
C19 C20 1.372(4) .
C19 H19 0.9500 .
C20 H20 0.9500 .
C21 C22 1.516(4) .
C21 H21A 0.9900 .
C21 H21B 0.9900 .
C22 C23 1.499(5) .
C22 H22A 0.9900 .
C22 H22B 0.9900 .
C23 C24 1.508(5) .
C23 H23A 0.9900 .
C23 H23B 0.9900 .
C24 H24A 0.9900 .
C24 H24B 0.9900 .
F1 Sb1 1.8634(18) .
F2 Sb1 1.8674(19) .
F3 Sb1 1.866(2) .
F4 Sb2 1.844(2) .
F5 Sb2 1.832(4) .
F6 Sb2 1.814(4) .
F7 Sb2 1.804(3) .
Sb1 F1 1.8634(18) 7
Sb1 F3 1.866(2) 7
Sb1 F2 1.8675(19) 7
Sb2 F7 1.804(3) 7
Sb2 F4 1.844(2) 7
